data_4025232
loop_
_publ_author_name
'Christopher J. Adams'
'Rosenildo C. da Costa'
'Ruth Edge'
'Dennis H. Evans'
'Matthew F. Hood'

_publ_section_title
;
 On the Causes of Potential Inversion in 1,2,4,5-Tetrakis(amino)benzenes
;
_journal_name_full 'Journal of Organic Chemistry'
_journal_page_first 1168
_journal_page_last 1178
_journal_paper_doi 10.1021/jo902411b
_journal_volume 75
_journal_year 2010
_chemical_formula_sum 'C58 H54 B F24 N4'
_chemical_formula_weight 1273.86
_chemical_name_systematic
; 
 ? 
;
_space_group_IT_number 2
_symmetry_cell_setting triclinic
_symmetry_space_group_name_Hall '-P 1'
_symmetry_space_group_name_H-M 'P -1'
_atom_sites_solution_hydrogens geom
_atom_sites_solution_primary direct
_atom_sites_solution_secondary difmap
_audit_creation_method SHELXL-97
_cell_angle_alpha 97.433(2)
_cell_angle_beta 96.910(2)
_cell_angle_gamma 117.6170(10)
_cell_formula_units_Z 2
_cell_length_a 12.2176(4)
_cell_length_b 12.7937(4)
_cell_length_c 21.1705(6)
_cell_measurement_reflns_used 9949
_cell_measurement_temperature 100(2)
_cell_measurement_theta_max 27.44
_cell_measurement_theta_min 2.75
_cell_volume 2845.60(16)
_computing_cell_refinement 'Bruker SMART'
_computing_data_collection 'Bruker SMART'
_computing_data_reduction 'Bruker SAINT'
_computing_molecular_graphics 'Bruker SHELXTL'
_computing_publication_material 'Bruker SHELXTL'
_computing_structure_refinement 'SHELXL-97 (Sheldrick, 1997)'
_computing_structure_solution 'SHELXS-97 (Sheldrick, 1990)'
_diffrn_ambient_temperature 100(2)
_diffrn_measured_fraction_theta_full 0.995
_diffrn_measured_fraction_theta_max 0.995
_diffrn_radiation_monochromator graphite
_diffrn_radiation_source 'fine-focus sealed tube'
_diffrn_radiation_type MoK\a
_diffrn_radiation_wavelength 0.71073
_diffrn_reflns_av_R_equivalents 0.0280
_diffrn_reflns_av_sigmaI/netI 0.0339
_diffrn_reflns_limit_h_max 15
_diffrn_reflns_limit_h_min -15
_diffrn_reflns_limit_k_max 16
_diffrn_reflns_limit_k_min -16
_diffrn_reflns_limit_l_max 27
_diffrn_reflns_limit_l_min -27
_diffrn_reflns_number 44892
_diffrn_reflns_theta_full 27.49
_diffrn_reflns_theta_max 27.49
_diffrn_reflns_theta_min 2.14
_diffrn_standards_decay_% 0
_exptl_absorpt_coefficient_mu 0.142
_exptl_absorpt_correction_T_max 0.746
_exptl_absorpt_correction_T_min 0.669
_exptl_absorpt_correction_type multi-scan
_exptl_absorpt_process_details Sadabs
_exptl_crystal_colour 'Dark blue'
_exptl_crystal_density_diffrn 1.487
_exptl_crystal_density_meas ?
_exptl_crystal_density_method 'not measured'
_exptl_crystal_description Plates
_exptl_crystal_F_000 1302
_exptl_crystal_size_max 0.25
_exptl_crystal_size_mid 0.25
_exptl_crystal_size_min 0.05
_refine_diff_density_max 2.052
_refine_diff_density_min -1.666
_refine_diff_density_rms 0.098
_refine_ls_extinction_method none
_refine_ls_goodness_of_fit_ref 1.055
_refine_ls_hydrogen_treatment constr
_refine_ls_matrix_type full
_refine_ls_number_parameters 868
_refine_ls_number_reflns 12984
_refine_ls_number_restraints 198
_refine_ls_restrained_S_all 1.124
_refine_ls_R_factor_all 0.1046
_refine_ls_R_factor_gt 0.0790
_refine_ls_shift/su_max 0.001
_refine_ls_shift/su_mean 0.000
_refine_ls_structure_factor_coef Fsqd
_refine_ls_weighting_details 'calc w=1/[\s^2^(Fo^2^)+(0.1414P)^2^+4.1580P] where P=(Fo^2^+2Fc^2^)/3'
_refine_ls_weighting_scheme calc
_refine_ls_wR_factor_gt 0.2247
_refine_ls_wR_factor_ref 0.2554
_reflns_number_gt 9538
_reflns_number_total 12984
_reflns_threshold_expression >2sigma(I)
_cod_data_source_file jo902411b_si_006.cif
_cod_data_source_block 4[BARF]
_cod_depositor_comments
;
The following automatic conversions were performed:

'_exptl_crystal_density_meas' value 'not measured' was changed to '?'
- the value is perceived as not measured.

Automatic conversion script
Id: cif_fix_values 3008 2015-01-20 13:52:24Z robertas 
;
_cod_original_cell_volume 2845.60(15)
_cod_database_code 4025232

loop_
_symmetry_equiv_pos_as_xyz
'x, y, z'
'-x, -y, -z'

loop_
_atom_site_label
_atom_site_type_symbol
_atom_site_fract_x
_atom_site_fract_y
_atom_site_fract_z
_atom_site_U_iso_or_equiv
_atom_site_adp_type
_atom_site_occupancy
_atom_site_symmetry_multiplicity
_atom_site_calc_flag
_atom_site_refinement_flags
_atom_site_disorder_assembly
_atom_site_disorder_group
B1 B -0.4188(3) -0.2245(3) 0.19868(15) 0.0180(6) Uani 1 1 d . . .
F1 F -0.4039(7) 0.2302(3) 0.11061(17) 0.163(3) Uani 1 1 d U A 1
F2 F -0.3289(3) 0.1232(4) 0.05982(16) 0.0951(14) Uani 1 1 d U A 1
F3 F -0.5233(3) 0.0530(3) 0.05925(11) 0.0615(8) Uani 1 1 d U A 1
F4 F -0.3907(4) 0.2342(5) 0.3479(2) 0.0733(18) Uani 0.733(8) 1 d PU A 1
F5 F -0.1992(4) 0.2902(3) 0.34717(16) 0.0516(12) Uani 0.733(8) 1 d PU A 1
F6 F -0.2979(5) 0.1422(3) 0.38952(16) 0.0500(12) Uani 0.733(8) 1 d PU A 1
F4' F -0.2294(18) 0.1813(17) 0.3734(7) 0.089(5) Uani 0.267(8) 1 d PU A 2
F5' F -0.4225(13) 0.1374(13) 0.3624(5) 0.076(5) Uani 0.267(8) 1 d PU A 2
F6' F -0.286(2) 0.2939(10) 0.3333(6) 0.079(5) Uani 0.267(8) 1 d PU A 2
F7 F -0.8338(11) -0.2859(14) 0.2915(5) 0.079(3) Uani 0.50(2) 1 d PU B 1
F8 F -0.8330(14) -0.3671(9) 0.3699(9) 0.076(4) Uani 0.50(2) 1 d PU B 1
F9 F -0.6935(14) -0.1848(15) 0.3770(8) 0.085(4) Uani 0.50(2) 1 d PU B 1
F7' F -0.7729(13) -0.3283(13) 0.4012(5) 0.070(3) Uani 0.50(2) 1 d PU B 2
F8' F -0.7080(14) -0.1789(10) 0.3574(8) 0.068(4) Uani 0.50(2) 1 d PU B 2
F9' F -0.8644(9) -0.3402(14) 0.3079(8) 0.091(5) Uani 0.50(2) 1 d PU B 2
F10 F -0.6386(3) -0.67032(19) 0.24346(12) 0.0497(6) Uani 1 1 d U B .
F11 F -0.6831(3) -0.6551(2) 0.33796(14) 0.0547(7) Uani 1 1 d U B .
F12 F -0.4904(2) -0.5782(2) 0.32779(13) 0.0476(6) Uani 1 1 d U B .
F13 F 0.0748(6) 0.0523(5) 0.3412(3) 0.0554(16) Uani 0.660(8) 1 d PU C 1
F14 F 0.0954(4) -0.0809(3) 0.3842(2) 0.0571(15) Uani 0.660(8) 1 d PU C 1
F15 F -0.0376(4) -0.0295(4) 0.40759(19) 0.0551(13) Uani 0.660(8) 1 d PU C 1
F13' F 0.0266(11) -0.0531(9) 0.4024(4) 0.069(4) Uani 0.340(8) 1 d PU C 2
F14' F 0.0270(10) 0.0682(9) 0.3419(6) 0.056(3) Uani 0.340(8) 1 d PU C 2
F15' F 0.1390(6) -0.0114(8) 0.3307(4) 0.064(3) Uani 0.340(8) 1 d PU C 2
F16 F -0.0775(4) -0.4384(3) 0.17910(17) 0.0814(11) Uani 1 1 d U C .
F17 F -0.2738(3) -0.5434(2) 0.17669(17) 0.0837(12) Uani 1 1 d U C .
F18 F -0.1396(3) -0.4953(2) 0.26297(11) 0.0476(6) Uani 1 1 d U C .
F19 F -0.3247(2) -0.2042(2) -0.04909(12) 0.0447(6) Uani 1 1 d U . .
F20 F -0.4409(2) -0.3912(3) -0.09677(11) 0.0547(7) Uani 1 1 d U . .
F21 F -0.2849(2) -0.33737(19) -0.01840(11) 0.0368(5) Uani 1 1 d U . .
F22 F -0.83483(19) -0.3740(2) -0.02137(13) 0.0465(6) Uani 1 1 d U . .
F23 F -0.87120(18) -0.4627(2) 0.05856(10) 0.0395(5) Uani 1 1 d U . .
F24 F -0.8593(2) -0.55205(19) -0.03064(11) 0.0432(5) Uani 1 1 d U . .
C101 C -0.3989(3) -0.0866(2) 0.20619(14) 0.0193(6) Uani 1 1 d . A .
C102 C -0.4101(3) -0.0381(3) 0.15217(16) 0.0252(6) Uani 1 1 d . . .
H10A H -0.4305 -0.0864 0.1100 0.030 Uiso 1 1 calc R . .
C103 C -0.3926(3) 0.0789(3) 0.15766(17) 0.0333(8) Uani 1 1 d . A .
C104 C -0.4087(6) 0.1234(3) 0.0970(2) 0.0627(16) Uani 1 1 d . . .
C105 C -0.3625(3) 0.1529(3) 0.21808(17) 0.0290(7) Uani 1 1 d . . .
H10B H -0.3507 0.2324 0.2219 0.035 Uiso 1 1 calc R A .
C106 C -0.3500(3) 0.1075(3) 0.27269(15) 0.0248(6) Uani 1 1 d . A .
C107 C -0.3142(4) 0.1887(3) 0.33803(18) 0.0363(8) Uani 1 1 d . . .
C108 C -0.3690(3) -0.0096(3) 0.26725(15) 0.0220(6) Uani 1 1 d . . .
H10C H -0.3617 -0.0387 0.3058 0.026 Uiso 1 1 calc R A .
C109 C -0.5140(3) -0.3010(2) 0.24515(13) 0.0190(5) Uani 1 1 d . B .
C110 C -0.5935(3) -0.2671(3) 0.27389(15) 0.0225(6) Uani 1 1 d . . .
H11A H -0.5939 -0.1954 0.2669 0.027 Uiso 1 1 calc R . .
C111 C -0.6723(3) -0.3356(3) 0.31258(16) 0.0268(6) Uani 1 1 d . B .
C112 C -0.7550(4) -0.2945(4) 0.3413(2) 0.0398(9) Uani 1 1 d . . .
C113 C -0.6772(3) -0.4423(3) 0.32319(15) 0.0259(6) Uani 1 1 d . . .
H11B H -0.7300 -0.4882 0.3499 0.031 Uiso 1 1 calc R B .
C114 C -0.6026(3) -0.4794(3) 0.29359(14) 0.0225(6) Uani 1 1 d . B .
C115 C -0.6046(3) -0.5956(3) 0.30084(18) 0.0317(7) Uani 1 1 d . . .
C116 C -0.5238(3) -0.4108(3) 0.25567(14) 0.0214(6) Uani 1 1 d . . .
H11C H -0.4742 -0.4395 0.2360 0.026 Uiso 1 1 calc R B .
C117 C -0.2851(3) -0.2239(2) 0.22295(14) 0.0190(5) Uani 1 1 d . C .
C118 C -0.1857(3) -0.1326(3) 0.27077(15) 0.0231(6) Uani 1 1 d . . .
H11D H -0.1865 -0.0592 0.2840 0.028 Uiso 1 1 calc R . .
C119 C -0.0846(3) -0.1455(3) 0.29990(16) 0.0278(7) Uani 1 1 d . C .
C120 C 0.0154(4) -0.0476(3) 0.3535(2) 0.0451(11) Uani 1 1 d . . .
C121 C -0.0786(3) -0.2503(3) 0.28190(15) 0.0263(6) Uani 1 1 d . . .
H12A H -0.0118 -0.2602 0.3028 0.032 Uiso 1 1 calc R C .
C122 C -0.1732(3) -0.3405(3) 0.23253(14) 0.0220(6) Uani 1 1 d . C .
C123 C -0.1678(3) -0.4547(3) 0.21289(15) 0.0278(7) Uani 1 1 d . . .
C124 C -0.2726(3) -0.3270(2) 0.20302(14) 0.0193(5) Uani 1 1 d . . .
H12B H -0.3343 -0.3893 0.1683 0.023 Uiso 1 1 calc R C .
C125 C -0.4824(3) -0.2929(2) 0.12256(14) 0.0177(5) Uani 1 1 d . . .
C126 C -0.6130(3) -0.3478(2) 0.09981(14) 0.0194(5) Uani 1 1 d . . .
H12C H -0.6658 -0.3550 0.1303 0.023 Uiso 1 1 calc R . .
C127 C -0.6678(3) -0.3922(2) 0.03391(14) 0.0198(6) Uani 1 1 d . . .
C128 C -0.8072(3) -0.4447(3) 0.01052(15) 0.0237(6) Uani 1 1 d . . .
C129 C -0.5935(3) -0.3855(3) -0.01208(14) 0.0215(6) Uani 1 1 d . . .
H12D H -0.6308 -0.4168 -0.0571 0.026 Uiso 1 1 calc R . .
C130 C -0.4648(3) -0.3325(3) 0.00912(15) 0.0217(6) Uani 1 1 d . . .
C131 C -0.3804(3) -0.3172(3) -0.03897(16) 0.0267(6) Uani 1 1 d . . .
C132 C -0.4097(3) -0.2866(2) 0.07532(14) 0.0198(6) Uani 1 1 d . . .
H13A H -0.3206 -0.2501 0.0886 0.024 Uiso 1 1 calc R . .
C8B C 0.7922(3) 0.5161(3) 0.45293(17) 0.0322(7) Uani 1 1 d . . .
H8BA H 0.7268 0.4649 0.4134 0.039 Uiso 1 1 calc R . .
H8BB H 0.7993 0.4627 0.4812 0.039 Uiso 1 1 calc R . .
C7B C 0.9184(3) 0.5892(3) 0.43393(18) 0.0365(8) Uani 1 1 d . . .
H7BA H 0.9092 0.6379 0.4031 0.044 Uiso 1 1 calc R . .
H7BB H 0.9440 0.5336 0.4117 0.044 Uiso 1 1 calc R . .
C6B C 1.0208(3) 0.6728(4) 0.4939(2) 0.0409(9) Uani 1 1 d . . .
H6BA H 1.0373 0.6240 0.5224 0.049 Uiso 1 1 calc R . .
H6BB H 1.1001 0.7237 0.4801 0.049 Uiso 1 1 calc R . .
C5B C 0.9792(3) 0.7519(4) 0.5310(2) 0.0415(9) Uani 1 1 d . . .
H5BA H 0.9739 0.8084 0.5045 0.050 Uiso 1 1 calc R . .
H5BB H 1.0425 0.8002 0.5717 0.050 Uiso 1 1 calc R . .
C4B C 0.8510(3) 0.6763(3) 0.54744(18) 0.0366(8) Uani 1 1 d . . .
H4BA H 0.8583 0.6257 0.5775 0.044 Uiso 1 1 calc R . .
H4BB H 0.8236 0.7304 0.5697 0.044 Uiso 1 1 calc R . .
N1B N 0.7552(3) 0.5979(3) 0.48768(14) 0.0303(6) Uani 1 1 d . . .
C1B C 0.6284(3) 0.5500(3) 0.49206(16) 0.0282(7) Uani 1 1 d . . .
C2B C 0.5489(3) 0.4266(3) 0.48117(17) 0.0303(7) Uani 1 1 d . . .
H2BA H 0.5813 0.3752 0.4667 0.036 Uiso 1 1 calc R . .
C3B C 0.4235(3) 0.3721(3) 0.49009(17) 0.0305(7) Uani 1 1 d . . .
N2B N 0.3544(3) 0.2491(3) 0.48160(16) 0.0366(7) Uani 1 1 d . . .
C13B C 0.2725(4) 0.1901(3) 0.52574(19) 0.0385(8) Uani 1 1 d . . .
H13B H 0.1954 0.1167 0.5008 0.046 Uiso 1 1 calc R . .
H13C H 0.2471 0.2455 0.5484 0.046 Uiso 1 1 calc R . .
C12B C 0.3455(4) 0.1569(5) 0.5748(2) 0.0506(10) Uani 1 1 d . . .
H12E H 0.2910 0.1155 0.6045 0.061 Uiso 1 1 calc R . .
H12F H 0.4195 0.2315 0.6012 0.061 Uiso 1 1 calc R . .
C11B C 0.3905(5) 0.0744(5) 0.5416(3) 0.0611(13) Uani 1 1 d . . .
H11E H 0.3169 -0.0040 0.5189 0.073 Uiso 1 1 calc R . .
H11F H 0.4429 0.0591 0.5746 0.073 Uiso 1 1 calc R . .
C10B C 0.4685(5) 0.1362(5) 0.4922(3) 0.0560(11) Uani 1 1 d . . .
H10D H 0.5475 0.2092 0.5156 0.067 Uiso 1 1 calc R . .
H10E H 0.4913 0.0805 0.4675 0.067 Uiso 1 1 calc R . .
C9B C 0.3937(4) 0.1704(3) 0.4461(2) 0.0429(9) Uani 1 1 d . . .
H9BA H 0.4456 0.2126 0.4156 0.051 Uiso 1 1 calc R . .
H9BB H 0.3182 0.0966 0.4202 0.051 Uiso 1 1 calc R . .
C13A C 1.0442(4) -0.1633(3) 1.12813(18) 0.0346(8) Uani 1 1 d . . .
H13D H 0.9790 -0.2237 1.0906 0.041 Uiso 1 1 calc R . .
H13E H 1.0109 -0.1804 1.1682 0.041 Uiso 1 1 calc R . .
C12A C 1.1638(4) -0.1755(3) 1.13180(19) 0.0384(8) Uani 1 1 d . . .
H12G H 1.1452 -0.2561 1.1397 0.046 Uiso 1 1 calc R . .
H12H H 1.1920 -0.1678 1.0899 0.046 Uiso 1 1 calc R . .
C11A C 1.2679(4) -0.0781(4) 1.1865(2) 0.0422(9) Uani 1 1 d . . .
H11G H 1.3470 -0.0816 1.1859 0.051 Uiso 1 1 calc R . .
H11H H 1.2443 -0.0926 1.2289 0.051 Uiso 1 1 calc R . .
C10A C 1.2890(4) 0.0462(3) 1.1786(2) 0.0401(9) Uani 1 1 d . . .
H10F H 1.3526 0.1077 1.2163 0.048 Uiso 1 1 calc R . .
H10G H 1.3227 0.0643 1.1388 0.048 Uiso 1 1 calc R . .
C9A C 1.1677(4) 0.0538(3) 1.17401(18) 0.0351(8) Uani 1 1 d . . .
H9AA H 1.1387 0.0450 1.2157 0.042 Uiso 1 1 calc R . .
H9AB H 1.1837 0.1337 1.1659 0.042 Uiso 1 1 calc R . .
N2A N 1.0694(3) -0.0416(2) 1.12101(14) 0.0303(6) Uani 1 1 d . . .
C3A C 1.0321(3) -0.0210(3) 1.06250(16) 0.0251(6) Uani 1 1 d . . .
C2A C 1.0102(3) -0.1016(3) 1.00435(16) 0.0250(6) Uani 1 1 d . . .
H2AA H 1.0144 -0.1730 1.0077 0.030 Uiso 1 1 calc R . .
C1A C 0.9831(3) -0.0836(3) 0.94285(16) 0.0248(6) Uani 1 1 d . . .
N1A N 0.9762(2) -0.1606(2) 0.88727(14) 0.0256(6) Uani 1 1 d . . .
C4A C 1.0649(3) -0.1049(3) 0.84468(19) 0.0339(8) Uani 1 1 d . . .
H4AA H 1.1505 -0.0870 0.8654 0.041 Uiso 1 1 calc R . .
H4AB H 1.0683 -0.0278 0.8394 0.041 Uiso 1 1 calc R . .
C5A C 1.0251(4) -0.1877(3) 0.7780(2) 0.0413(9) Uani 1 1 d . . .
H5AA H 1.0893 -0.1503 0.7517 0.050 Uiso 1 1 calc R . .
H5AB H 0.9440 -0.1981 0.7551 0.050 Uiso 1 1 calc R . .
C6A C 1.0102(4) -0.3114(3) 0.7843(2) 0.0393(8) Uani 1 1 d . . .
H6AA H 0.9761 -0.3664 0.7410 0.047 Uiso 1 1 calc R . .
H6AB H 1.0936 -0.3029 0.8016 0.047 Uiso 1 1 calc R . .
C7A C 0.9214(3) -0.3640(3) 0.82991(18) 0.0321(7) Uani 1 1 d . . .
H7AA H 0.9171 -0.4410 0.8363 0.039 Uiso 1 1 calc R . .
H7AB H 0.8356 -0.3815 0.8099 0.039 Uiso 1 1 calc R . .
C8A C 0.9652(3) -0.2774(3) 0.89578(17) 0.0271(7) Uani 1 1 d . . .
H8AA H 0.9039 -0.3128 0.9238 0.033 Uiso 1 1 calc R . .
H8AB H 1.0480 -0.2649 0.9175 0.033 Uiso 1 1 calc R . .

loop_
_atom_site_aniso_label
_atom_site_aniso_U_11
_atom_site_aniso_U_22
_atom_site_aniso_U_33
_atom_site_aniso_U_23
_atom_site_aniso_U_13
_atom_site_aniso_U_12
B1 0.0171(14) 0.0181(14) 0.0203(15) 0.0044(11) 0.0026(11) 0.0100(12)
F1 0.361(7) 0.0470(17) 0.0537(19) -0.0008(14) -0.050(3) 0.101(3)
F2 0.0442(15) 0.129(3) 0.068(2) 0.074(2) -0.0020(14) -0.0037(16)
F3 0.0749(18) 0.105(2) 0.0319(12) 0.0057(13) -0.0033(12) 0.0713(18)
F4 0.069(3) 0.089(4) 0.072(3) -0.029(2) 0.002(2) 0.061(3)
F5 0.052(2) 0.0346(17) 0.0355(18) -0.0081(13) 0.0082(15) -0.0016(15)
F6 0.087(3) 0.0296(16) 0.0245(16) 0.0010(12) 0.0071(17) 0.0232(18)
F4' 0.095(9) 0.102(9) 0.050(7) -0.011(6) -0.009(6) 0.045(7)
F5' 0.105(8) 0.084(8) 0.052(6) 0.000(5) 0.048(5) 0.052(6)
F6' 0.136(11) 0.038(5) 0.059(6) 0.000(4) 0.029(7) 0.039(6)
F7 0.067(5) 0.133(7) 0.090(5) 0.043(5) 0.036(4) 0.083(5)
F8 0.081(6) 0.072(5) 0.115(8) 0.050(5) 0.082(6) 0.047(4)
F9 0.051(4) 0.098(7) 0.097(7) -0.039(5) 0.009(5) 0.046(5)
F7' 0.083(6) 0.116(6) 0.056(5) 0.033(4) 0.044(4) 0.075(5)
F8' 0.079(7) 0.039(4) 0.106(8) 0.020(4) 0.069(6) 0.033(4)
F9' 0.039(4) 0.112(7) 0.113(8) -0.038(6) -0.015(4) 0.052(5)
F10 0.0688(16) 0.0253(10) 0.0510(14) 0.0035(9) 0.0054(12) 0.0226(11)
F11 0.0617(15) 0.0440(13) 0.0773(18) 0.0424(13) 0.0392(14) 0.0277(12)
F12 0.0436(13) 0.0436(12) 0.0647(15) 0.0261(11) 0.0042(11) 0.0263(11)
F13 0.051(3) 0.034(2) 0.044(2) 0.0067(18) -0.011(2) -0.006(2)
F14 0.046(2) 0.042(2) 0.071(3) -0.0205(18) -0.036(2) 0.0302(18)
F15 0.034(2) 0.065(3) 0.038(2) -0.0224(17) 0.0006(16) 0.0112(18)
F13' 0.072(7) 0.065(5) 0.024(4) 0.006(3) -0.017(4) 0.005(5)
F14' 0.047(5) 0.033(4) 0.063(5) -0.017(3) -0.029(4) 0.016(4)
F15' 0.025(3) 0.076(5) 0.064(5) -0.034(4) -0.005(3) 0.018(3)
F16 0.139(3) 0.0651(18) 0.095(2) 0.0330(16) 0.079(2) 0.077(2)
F17 0.080(2) 0.0350(13) 0.113(2) -0.0315(14) -0.0611(18) 0.0397(14)
F18 0.0773(17) 0.0395(12) 0.0378(12) 0.0063(9) -0.0040(11) 0.0422(12)
F19 0.0552(14) 0.0449(12) 0.0620(15) 0.0369(11) 0.0396(12) 0.0341(11)
F20 0.0457(13) 0.0767(17) 0.0288(11) -0.0041(11) 0.0154(10) 0.0214(13)
F21 0.0400(11) 0.0453(12) 0.0472(12) 0.0220(10) 0.0251(10) 0.0320(10)
F22 0.0258(10) 0.0426(12) 0.0742(16) 0.0335(12) -0.0001(10) 0.0162(9)
F23 0.0176(9) 0.0530(13) 0.0360(11) 0.0092(9) 0.0054(8) 0.0076(9)
F24 0.0302(11) 0.0319(11) 0.0497(13) -0.0137(9) -0.0097(9) 0.0104(9)
C101 0.0151(12) 0.0184(13) 0.0247(14) 0.0038(11) 0.0026(10) 0.0088(11)
C102 0.0254(15) 0.0186(13) 0.0275(15) 0.0035(11) -0.0036(12) 0.0098(12)
C103 0.0416(19) 0.0186(14) 0.0324(17) 0.0057(12) -0.0070(14) 0.0119(14)
C104 0.113(4) 0.0194(17) 0.036(2) 0.0023(15) -0.019(3) 0.025(2)
C105 0.0300(16) 0.0171(13) 0.0359(18) 0.0034(12) -0.0020(13) 0.0108(12)
C106 0.0219(14) 0.0231(14) 0.0301(16) 0.0042(12) 0.0055(12) 0.0119(12)
C107 0.055(2) 0.0269(17) 0.0349(19) 0.0076(14) 0.0145(17) 0.0245(17)
C108 0.0212(14) 0.0223(14) 0.0264(15) 0.0063(11) 0.0058(11) 0.0133(12)
C109 0.0176(13) 0.0195(13) 0.0190(13) 0.0030(10) 0.0004(10) 0.0094(11)
C110 0.0205(14) 0.0229(14) 0.0252(14) 0.0071(11) 0.0028(11) 0.0114(12)
C111 0.0185(14) 0.0324(16) 0.0302(16) 0.0069(13) 0.0068(12) 0.0124(13)
C112 0.0320(19) 0.040(2) 0.055(2) 0.0136(18) 0.0228(17) 0.0201(16)
C113 0.0218(14) 0.0283(15) 0.0260(15) 0.0079(12) 0.0065(12) 0.0101(12)
C114 0.0222(14) 0.0202(13) 0.0228(14) 0.0063(11) 0.0023(11) 0.0084(11)
C115 0.0307(17) 0.0292(16) 0.0386(18) 0.0153(14) 0.0096(14) 0.0147(14)
C116 0.0216(14) 0.0211(13) 0.0226(14) 0.0045(11) 0.0044(11) 0.0114(11)
C117 0.0192(13) 0.0196(13) 0.0210(13) 0.0071(11) 0.0052(11) 0.0107(11)
C118 0.0188(14) 0.0193(13) 0.0313(16) 0.0007(11) 0.0021(12) 0.0114(11)
C119 0.0196(14) 0.0258(15) 0.0337(17) -0.0063(13) -0.0034(12) 0.0129(12)
C120 0.0281(18) 0.0328(19) 0.064(3) -0.0170(18) -0.0159(18) 0.0188(16)
C121 0.0216(14) 0.0287(15) 0.0287(15) -0.0028(12) -0.0036(12) 0.0166(13)
C122 0.0236(14) 0.0212(14) 0.0241(14) 0.0029(11) 0.0013(11) 0.0145(12)
C123 0.0353(17) 0.0261(15) 0.0252(15) 0.0000(12) -0.0044(13) 0.0214(14)
C124 0.0176(13) 0.0177(13) 0.0211(13) 0.0019(10) 0.0009(10) 0.0086(11)
C125 0.0199(13) 0.0149(12) 0.0219(13) 0.0069(10) 0.0042(11) 0.0106(11)
C126 0.0203(14) 0.0170(12) 0.0217(14) 0.0048(10) 0.0045(11) 0.0096(11)
C127 0.0202(14) 0.0147(12) 0.0243(14) 0.0052(10) 0.0026(11) 0.0087(11)
C128 0.0226(14) 0.0204(13) 0.0253(15) 0.0047(11) 0.0002(11) 0.0092(12)
C129 0.0259(15) 0.0199(13) 0.0208(14) 0.0061(11) 0.0036(11) 0.0127(12)
C130 0.0257(15) 0.0200(13) 0.0261(15) 0.0100(11) 0.0109(12) 0.0141(12)
C131 0.0309(16) 0.0267(15) 0.0289(16) 0.0101(12) 0.0117(13) 0.0168(13)
C132 0.0194(13) 0.0192(13) 0.0245(14) 0.0066(11) 0.0054(11) 0.0117(11)
C8B 0.0293(17) 0.0316(17) 0.0356(18) -0.0021(14) 0.0106(14) 0.0161(14)
C7B 0.0318(18) 0.0376(19) 0.0378(19) -0.0010(15) 0.0152(15) 0.0155(15)
C6B 0.0268(17) 0.044(2) 0.044(2) -0.0037(17) 0.0122(15) 0.0127(16)
C5B 0.0275(18) 0.041(2) 0.044(2) -0.0064(16) 0.0086(15) 0.0103(16)
C4B 0.0270(17) 0.0392(19) 0.0345(18) -0.0066(15) 0.0101(14) 0.0114(15)
N1B 0.0266(14) 0.0283(14) 0.0334(15) -0.0015(11) 0.0130(11) 0.0119(11)
C1B 0.0271(16) 0.0269(15) 0.0296(16) -0.0002(12) 0.0114(13) 0.0127(13)
C2B 0.0299(17) 0.0248(15) 0.0393(18) 0.0039(13) 0.0150(14) 0.0145(13)
C3B 0.0301(17) 0.0245(15) 0.0364(18) 0.0020(13) 0.0138(14) 0.0125(13)
N2B 0.0326(15) 0.0254(14) 0.0523(19) 0.0042(13) 0.0181(14) 0.0133(12)
C13B 0.0334(19) 0.0364(19) 0.043(2) 0.0078(16) 0.0070(16) 0.0151(16)
C12B 0.039(2) 0.071(3) 0.045(2) 0.016(2) 0.0071(18) 0.029(2)
C11B 0.067(3) 0.068(3) 0.075(3) 0.034(3) 0.023(3) 0.048(3)
C10B 0.047(2) 0.057(3) 0.072(3) 0.017(2) 0.021(2) 0.030(2)
C9B 0.038(2) 0.0299(18) 0.059(2) 0.0010(17) 0.0145(18) 0.0159(16)
C13A 0.045(2) 0.0254(16) 0.0389(19) 0.0094(14) 0.0111(16) 0.0206(15)
C12A 0.056(2) 0.0330(18) 0.042(2) 0.0122(15) 0.0135(17) 0.0329(18)
C11A 0.051(2) 0.044(2) 0.048(2) 0.0143(17) 0.0072(18) 0.0352(19)
C10A 0.041(2) 0.0337(18) 0.048(2) 0.0057(16) -0.0029(16) 0.0232(16)
C9A 0.043(2) 0.0302(17) 0.0368(18) 0.0014(14) -0.0007(15) 0.0256(16)
N2A 0.0360(15) 0.0208(13) 0.0362(15) 0.0033(11) 0.0038(12) 0.0171(12)
C3A 0.0197(14) 0.0198(13) 0.0371(17) 0.0073(12) 0.0070(12) 0.0101(12)
C2A 0.0202(14) 0.0169(13) 0.0385(17) 0.0045(12) 0.0048(12) 0.0101(11)
C1A 0.0170(13) 0.0179(13) 0.0385(17) 0.0019(12) 0.0049(12) 0.0089(11)
N1A 0.0244(13) 0.0193(12) 0.0360(15) 0.0049(10) 0.0085(11) 0.0127(10)
C4A 0.0364(18) 0.0245(15) 0.048(2) 0.0116(14) 0.0198(16) 0.0168(14)
C5A 0.059(2) 0.0363(19) 0.046(2) 0.0145(16) 0.0265(19) 0.0323(19)
C6A 0.051(2) 0.0318(18) 0.045(2) 0.0070(15) 0.0193(18) 0.0262(17)
C7A 0.0349(18) 0.0264(16) 0.0391(19) 0.0035(14) 0.0079(14) 0.0190(14)
C8A 0.0266(15) 0.0210(14) 0.0377(18) 0.0069(13) 0.0083(13) 0.0141(12)

loop_
_atom_type_symbol
_atom_type_description
_atom_type_scat_dispersion_real
_atom_type_scat_dispersion_imag
_atom_type_scat_source
C C 0.0033 0.0016 'International Tables Vol C Tables 4.2.6.8 and 6.1.1.4'
H H 0.0000 0.0000 'International Tables Vol C Tables 4.2.6.8 and 6.1.1.4'
B B 0.0013 0.0007 'International Tables Vol C Tables 4.2.6.8 and 6.1.1.4'
N N 0.0061 0.0033 'International Tables Vol C Tables 4.2.6.8 and 6.1.1.4'
F F 0.0171 0.0103 'International Tables Vol C Tables 4.2.6.8 and 6.1.1.4'

loop_
_geom_angle_atom_site_label_1
_geom_angle_atom_site_label_2
_geom_angle_atom_site_label_3
_geom_angle
_geom_angle_site_symmetry_1
_geom_angle_site_symmetry_3
_geom_angle_publ_flag
C125 B1 C117 112.2(2) . . ?
C125 B1 C101 107.4(2) . . ?
C117 B1 C101 111.8(2) . . ?
C125 B1 C109 108.9(2) . . ?
C117 B1 C109 105.2(2) . . ?
C101 B1 C109 111.5(2) . . ?
C102 C101 C108 115.5(3) . . ?
C102 C101 B1 121.7(3) . . ?
C108 C101 B1 122.8(3) . . ?
C101 C102 C103 122.5(3) . . ?
C101 C102 H10A 118.8 . . ?
C103 C102 H10A 118.8 . . ?
C105 C103 C102 120.9(3) . . ?
C105 C103 C104 120.0(3) . . ?
C102 C103 C104 119.1(3) . . ?
F2 C104 F1 112.6(5) . . ?
F2 C104 F3 105.0(3) . . ?
F1 C104 F3 103.0(5) . . ?
F2 C104 C103 112.2(4) . . ?
F1 C104 C103 111.4(4) . . ?
F3 C104 C103 112.1(4) . . ?
C106 C105 C103 117.9(3) . . ?
C106 C105 H10B 121.0 . . ?
C103 C105 H10B 121.0 . . ?
C105 C106 C108 121.1(3) . . ?
C105 C106 C107 117.9(3) . . ?
C108 C106 C107 121.0(3) . . ?
F6' C107 F4' 113.6(13) . . ?
F6' C107 F4 58.0(9) . . ?
F4' C107 F4 135.2(8) . . ?
F6' C107 F6 131.6(7) . . ?
F4' C107 F6 39.9(9) . . ?
F4 C107 F6 108.4(4) . . ?
F6' C107 F5 48.9(9) . . ?
F4' C107 F5 68.0(10) . . ?
F4 C107 F5 102.6(4) . . ?
F6 C107 F5 101.6(4) . . ?
F6' C107 F5' 110.4(10) . . ?
F4' C107 F5' 108.3(11) . . ?
F4 C107 F5' 52.9(6) . . ?
F6 C107 F5' 68.5(7) . . ?
F5 C107 F5' 143.4(6) . . ?
F6' C107 C106 111.7(6) . . ?
F4' C107 C106 109.1(7) . . ?
F4 C107 C106 114.5(4) . . ?
F6 C107 C106 115.6(3) . . ?
F5 C107 C106 112.6(3) . . ?
F5' C107 C106 103.0(6) . . ?
C106 C108 C101 122.0(3) . . ?
C106 C108 H10C 119.0 . . ?
C101 C108 H10C 119.0 . . ?
C110 C109 C116 115.1(3) . . ?
C110 C109 B1 124.6(2) . . ?
C116 C109 B1 120.3(2) . . ?
C111 C110 C109 122.0(3) . . ?
C111 C110 H11A 119.0 . . ?
C109 C110 H11A 119.0 . . ?
C113 C111 C110 121.3(3) . . ?
C113 C111 C112 119.6(3) . . ?
C110 C111 C112 119.1(3) . . ?
F9' C112 F8 70.4(7) . . ?
F9' C112 F8' 109.5(9) . . ?
F8 C112 F8' 123.1(8) . . ?
F9' C112 F9 124.0(9) . . ?
F8 C112 F9 111.5(9) . . ?
F8' C112 F9 20.3(11) . . ?
F9' C112 F7 33.5(7) . . ?
F8 C112 F7 102.4(7) . . ?
F8' C112 F7 84.0(8) . . ?
F9 C112 F7 103.2(9) . . ?
F9' C112 F7' 104.4(8) . . ?
F8 C112 F7' 35.6(5) . . ?
F8' C112 F7' 101.8(7) . . ?
F9 C112 F7' 83.9(8) . . ?
F7 C112 F7' 132.4(5) . . ?
F9' C112 C111 114.3(6) . . ?
F8 C112 C111 115.5(5) . . ?
F8' C112 C111 115.1(7) . . ?
F9 C112 C111 113.7(7) . . ?
F7 C112 C111 109.2(5) . . ?
F7' C112 C111 110.5(4) . . ?
C114 C113 C111 117.6(3) . . ?
C114 C113 H11B 121.2 . . ?
C111 C113 H11B 121.2 . . ?
C113 C114 C116 121.0(3) . . ?
C113 C114 C115 121.3(3) . . ?
C116 C114 C115 117.7(3) . . ?
F10 C115 F11 107.2(3) . . ?
F10 C115 F12 105.7(3) . . ?
F11 C115 F12 106.2(3) . . ?
F10 C115 C114 111.6(3) . . ?
F11 C115 C114 113.3(3) . . ?
F12 C115 C114 112.3(3) . . ?
C114 C116 C109 122.9(3) . . ?
C114 C116 H11C 118.5 . . ?
C109 C116 H11C 118.5 . . ?
C118 C117 C124 115.3(3) . . ?
C118 C117 B1 123.6(2) . . ?
C124 C117 B1 120.5(2) . . ?
C117 C118 C119 122.3(3) . . ?
C117 C118 H11D 118.8 . . ?
C119 C118 H11D 118.8 . . ?
C121 C119 C118 121.0(3) . . ?
C121 C119 C120 119.0(3) . . ?
C118 C119 C120 119.9(3) . . ?
F13' C120 F13 116.8(6) . . ?
F13' C120 F14 54.6(8) . . ?
F13 C120 F14 110.6(5) . . ?
F13' C120 F15 43.1(8) . . ?
F13 C120 F15 105.5(4) . . ?
F14 C120 F15 97.7(5) . . ?
F13' C120 F14' 114.6(9) . . ?
F13 C120 F14' 28.2(5) . . ?
F14 C120 F14' 134.5(5) . . ?
F15 C120 F14' 85.9(6) . . ?
F13' C120 C119 124.7(6) . . ?
F13 C120 C119 117.3(5) . . ?
F14 C120 C119 113.1(3) . . ?
F15 C120 C119 110.5(3) . . ?
F14' C120 C119 107.6(5) . . ?
F13' C120 F15' 110.4(9) . . ?
F13 C120 F15' 59.4(5) . . ?
F14 C120 F15' 63.5(5) . . ?
F15 C120 F15' 143.6(4) . . ?
F14' C120 F15' 87.1(7) . . ?
C119 C120 F15' 105.6(4) . . ?
C119 C121 C122 118.0(3) . . ?
C119 C121 H12A 121.0 . . ?
C122 C121 H12A 121.0 . . ?
C121 C122 C124 120.9(3) . . ?
C121 C122 C123 118.4(3) . . ?
C124 C122 C123 120.7(3) . . ?
F17 C123 F18 106.8(3) . . ?
F17 C123 F16 106.7(3) . . ?
F18 C123 F16 104.5(3) . . ?
F17 C123 C122 113.4(3) . . ?
F18 C123 C122 113.0(3) . . ?
F16 C123 C122 111.7(3) . . ?
C122 C124 C117 122.3(3) . . ?
C122 C124 H12B 118.8 . . ?
C117 C124 H12B 118.8 . . ?
C126 C125 C132 116.3(3) . . ?
C126 C125 B1 120.9(2) . . ?
C132 C125 B1 122.3(2) . . ?
C127 C126 C125 122.0(3) . . ?
C127 C126 H12C 119.0 . . ?
C125 C126 H12C 119.0 . . ?
C126 C127 C129 120.5(3) . . ?
C126 C127 C128 121.0(3) . . ?
C129 C127 C128 118.5(3) . . ?
F22 C128 F23 106.3(3) . . ?
F22 C128 F24 106.0(3) . . ?
F23 C128 F24 105.9(2) . . ?
F22 C128 C127 112.1(2) . . ?
F23 C128 C127 113.3(2) . . ?
F24 C128 C127 112.7(3) . . ?
C130 C129 C127 118.5(3) . . ?
C130 C129 H12D 120.7 . . ?
C127 C129 H12D 120.7 . . ?
C129 C130 C132 120.8(3) . . ?
C129 C130 C131 120.4(3) . . ?
C132 C130 C131 118.7(3) . . ?
F20 C131 F21 106.4(3) . . ?
F20 C131 F19 107.3(3) . . ?
F21 C131 F19 105.0(3) . . ?
F20 C131 C130 113.1(3) . . ?
F21 C131 C130 112.5(3) . . ?
F19 C131 C130 112.0(3) . . ?
C130 C132 C125 121.7(3) . . ?
C130 C132 H13A 119.1 . . ?
C125 C132 H13A 119.1 . . ?
N1B C8B C7B 109.8(3) . . ?
N1B C8B H8BA 109.7 . . ?
C7B C8B H8BA 109.7 . . ?
N1B C8B H8BB 109.7 . . ?
C7B C8B H8BB 109.7 . . ?
H8BA C8B H8BB 108.2 . . ?
C8B C7B C6B 111.1(3) . . ?
C8B C7B H7BA 109.4 . . ?
C6B C7B H7BA 109.4 . . ?
C8B C7B H7BB 109.4 . . ?
C6B C7B H7BB 109.4 . . ?
H7BA C7B H7BB 108.0 . . ?
C5B C6B C7B 110.1(3) . . ?
C5B C6B H6BA 109.6 . . ?
C7B C6B H6BA 109.6 . . ?
C5B C6B H6BB 109.6 . . ?
C7B C6B H6BB 109.6 . . ?
H6BA C6B H6BB 108.1 . . ?
C6B C5B C4B 110.9(3) . . ?
C6B C5B H5BA 109.5 . . ?
C4B C5B H5BA 109.5 . . ?
C6B C5B H5BB 109.5 . . ?
C4B C5B H5BB 109.5 . . ?
H5BA C5B H5BB 108.0 . . ?
N1B C4B C5B 110.9(3) . . ?
N1B C4B H4BA 109.5 . . ?
C5B C4B H4BA 109.5 . . ?
N1B C4B H4BB 109.5 . . ?
C5B C4B H4BB 109.5 . . ?
H4BA C4B H4BB 108.1 . . ?
C1B N1B C8B 117.2(3) . . ?
C1B N1B C4B 117.1(3) . . ?
C8B N1B C4B 111.4(3) . . ?
C2B C1B N1B 121.4(3) . . ?
C2B C1B C3B 117.6(3) . 2_666 ?
N1B C1B C3B 121.0(3) . 2_666 ?
C1B C2B C3B 124.6(3) . . ?
C1B C2B H2BA 117.7 . . ?
C3B C2B H2BA 117.7 . . ?
N2B C3B C2B 120.4(3) . . ?
N2B C3B C1B 121.9(3) . 2_666 ?
C2B C3B C1B 117.7(3) . 2_666 ?
C3B N2B C9B 120.7(3) . . ?
C3B N2B C13B 122.7(3) . . ?
C9B N2B C13B 112.4(3) . . ?
N2B C13B C12B 108.1(3) . . ?
N2B C13B H13B 110.1 . . ?
C12B C13B H13B 110.1 . . ?
N2B C13B H13C 110.1 . . ?
C12B C13B H13C 110.1 . . ?
H13B C13B H13C 108.4 . . ?
C13B C12B C11B 111.8(4) . . ?
C13B C12B H12E 109.3 . . ?
C11B C12B H12E 109.3 . . ?
C13B C12B H12F 109.3 . . ?
C11B C12B H12F 109.3 . . ?
H12E C12B H12F 107.9 . . ?
C12B C11B C10B 109.0(4) . . ?
C12B C11B H11E 109.9 . . ?
C10B C11B H11E 109.9 . . ?
C12B C11B H11F 109.9 . . ?
C10B C11B H11F 109.9 . . ?
H11E C11B H11F 108.3 . . ?
C9B C10B C11B 110.0(4) . . ?
C9B C10B H10D 109.7 . . ?
C11B C10B H10D 109.7 . . ?
C9B C10B H10E 109.7 . . ?
C11B C10B H10E 109.7 . . ?
H10D C10B H10E 108.2 . . ?
N2B C9B C10B 110.8(4) . . ?
N2B C9B H9BA 109.5 . . ?
C10B C9B H9BA 109.5 . . ?
N2B C9B H9BB 109.5 . . ?
C10B C9B H9BB 109.5 . . ?
H9BA C9B H9BB 108.1 . . ?
N2A C13A C12A 111.6(3) . . ?
N2A C13A H13D 109.3 . . ?
C12A C13A H13D 109.3 . . ?
N2A C13A H13E 109.3 . . ?
C12A C13A H13E 109.3 . . ?
H13D C13A H13E 108.0 . . ?
C11A C12A C13A 110.0(3) . . ?
C11A C12A H12G 109.7 . . ?
C13A C12A H12G 109.7 . . ?
C11A C12A H12H 109.7 . . ?
C13A C12A H12H 109.7 . . ?
H12G C12A H12H 108.2 . . ?
C12A C11A C10A 110.4(3) . . ?
C12A C11A H11G 109.6 . . ?
C10A C11A H11G 109.6 . . ?
C12A C11A H11H 109.6 . . ?
C10A C11A H11H 109.6 . . ?
H11G C11A H11H 108.1 . . ?
C9A C10A C11A 111.9(3) . . ?
C9A C10A H10F 109.2 . . ?
C11A C10A H10F 109.2 . . ?
C9A C10A H10G 109.2 . . ?
C11A C10A H10G 109.2 . . ?
H10F C10A H10G 107.9 . . ?
N2A C9A C10A 110.2(3) . . ?
N2A C9A H9AA 109.6 . . ?
C10A C9A H9AA 109.6 . . ?
N2A C9A H9AB 109.6 . . ?
C10A C9A H9AB 109.6 . . ?
H9AA C9A H9AB 108.1 . . ?
C3A N2A C9A 123.4(3) . . ?
C3A N2A C13A 121.1(3) . . ?
C9A N2A C13A 112.8(3) . . ?
N2A C3A C2A 119.8(3) . . ?
N2A C3A C1A 122.6(3) . 2_757 ?
C2A C3A C1A 117.6(3) . 2_757 ?
C1A C2A C3A 124.3(3) . . ?
C1A C2A H2AA 117.8 . . ?
C3A C2A H2AA 117.8 . . ?
C2A C1A N1A 121.2(3) . . ?
C2A C1A C3A 117.9(3) . 2_757 ?
N1A C1A C3A 120.8(3) . 2_757 ?
C1A N1A C8A 116.8(3) . . ?
C1A N1A C4A 116.7(3) . . ?
C8A N1A C4A 111.7(2) . . ?
N1A C4A C5A 111.4(3) . . ?
N1A C4A H4AA 109.3 . . ?
C5A C4A H4AA 109.3 . . ?
N1A C4A H4AB 109.3 . . ?
C5A C4A H4AB 109.3 . . ?
H4AA C4A H4AB 108.0 . . ?
C4A C5A C6A 111.0(3) . . ?
C4A C5A H5AA 109.4 . . ?
C6A C5A H5AA 109.4 . . ?
C4A C5A H5AB 109.4 . . ?
C6A C5A H5AB 109.4 . . ?
H5AA C5A H5AB 108.0 . . ?
C7A C6A C5A 109.7(3) . . ?
C7A C6A H6AA 109.7 . . ?
C5A C6A H6AA 109.7 . . ?
C7A C6A H6AB 109.7 . . ?
C5A C6A H6AB 109.7 . . ?
H6AA C6A H6AB 108.2 . . ?
C6A C7A C8A 111.4(3) . . ?
C6A C7A H7AA 109.3 . . ?
C8A C7A H7AA 109.3 . . ?
C6A C7A H7AB 109.3 . . ?
C8A C7A H7AB 109.3 . . ?
H7AA C7A H7AB 108.0 . . ?
N1A C8A C7A 110.3(3) . . ?
N1A C8A H8AA 109.6 . . ?
C7A C8A H8AA 109.6 . . ?
N1A C8A H8AB 109.6 . . ?
C7A C8A H8AB 109.6 . . ?
H8AA C8A H8AB 108.1 . . ?

loop_
_geom_bond_atom_site_label_1
_geom_bond_atom_site_label_2
_geom_bond_distance
_geom_bond_site_symmetry_2
_geom_bond_publ_flag
B1 C125 1.634(4) . ?
B1 C117 1.647(4) . ?
B1 C101 1.649(4) . ?
B1 C109 1.658(4) . ?
F1 C104 1.331(5) . ?
F2 C104 1.326(7) . ?
F3 C104 1.337(6) . ?
F4 C107 1.332(5) . ?
F5 C107 1.369(5) . ?
F6 C107 1.345(5) . ?
F4' C107 1.252(16) . ?
F5' C107 1.376(13) . ?
F6' C107 1.246(12) . ?
F7 C112 1.391(10) . ?
F8 C112 1.266(7) . ?
F9 C112 1.309(15) . ?
F7' C112 1.401(8) . ?
F8' C112 1.291(12) . ?
F9' C112 1.253(9) . ?
F10 C115 1.331(4) . ?
F11 C115 1.333(4) . ?
F12 C115 1.345(4) . ?
F13 C120 1.225(7) . ?
F14 C120 1.366(5) . ?
F15 C120 1.425(6) . ?
F13' C120 1.044(9) . ?
F14' C120 1.478(11) . ?
F15' C120 1.521(9) . ?
F16 C123 1.337(5) . ?
F17 C123 1.313(4) . ?
F18 C123 1.317(4) . ?
F19 C131 1.342(4) . ?
F20 C131 1.332(4) . ?
F21 C131 1.342(4) . ?
F22 C128 1.332(4) . ?
F23 C128 1.335(4) . ?
F24 C128 1.340(4) . ?
C101 C102 1.392(4) . ?
C101 C108 1.414(4) . ?
C102 C103 1.398(4) . ?
C102 H10A 0.9500 . ?
C103 C105 1.385(5) . ?
C103 C104 1.497(5) . ?
C105 C106 1.382(5) . ?
C105 H10B 0.9500 . ?
C106 C108 1.392(4) . ?
C106 C107 1.499(5) . ?
C108 H10C 0.9500 . ?
C109 C110 1.402(4) . ?
C109 C116 1.403(4) . ?
C110 C111 1.400(4) . ?
C110 H11A 0.9500 . ?
C111 C113 1.386(5) . ?
C111 C112 1.493(5) . ?
C113 C114 1.382(4) . ?
C113 H11B 0.9500 . ?
C114 C116 1.388(4) . ?
C114 C115 1.503(4) . ?
C116 H11C 0.9500 . ?
C117 C118 1.395(4) . ?
C117 C124 1.415(4) . ?
C118 C119 1.402(4) . ?
C118 H11D 0.9500 . ?
C119 C121 1.383(4) . ?
C119 C120 1.493(5) . ?
C121 C122 1.386(4) . ?
C121 H12A 0.9500 . ?
C122 C124 1.391(4) . ?
C122 C123 1.501(4) . ?
C124 H12B 0.9500 . ?
C125 C126 1.400(4) . ?
C125 C132 1.401(4) . ?
C126 C127 1.391(4) . ?
C126 H12C 0.9500 . ?
C127 C129 1.393(4) . ?
C127 C128 1.499(4) . ?
C129 C130 1.377(4) . ?
C129 H12D 0.9500 . ?
C130 C132 1.399(4) . ?
C130 C131 1.502(4) . ?
C132 H13A 0.9500 . ?
C8B N1B 1.468(4) . ?
C8B C7B 1.524(5) . ?
C8B H8BA 0.9900 . ?
C8B H8BB 0.9900 . ?
C7B C6B 1.532(5) . ?
C7B H7BA 0.9900 . ?
C7B H7BB 0.9900 . ?
C6B C5B 1.505(5) . ?
C6B H6BA 0.9900 . ?
C6B H6BB 0.9900 . ?
C5B C4B 1.525(5) . ?
C5B H5BA 0.9900 . ?
C5B H5BB 0.9900 . ?
C4B N1B 1.485(4) . ?
C4B H4BA 0.9900 . ?
C4B H4BB 0.9900 . ?
N1B C1B 1.398(4) . ?
C1B C2B 1.385(5) . ?
C1B C3B 1.444(4) 2_666 ?
C2B C3B 1.407(5) . ?
C2B H2BA 0.9500 . ?
C3B N2B 1.371(4) . ?
C3B C1B 1.444(4) 2_666 ?
N2B C9B 1.466(5) . ?
N2B C13B 1.467(5) . ?
C13B C12B 1.515(6) . ?
C13B H13B 0.9900 . ?
C13B H13C 0.9900 . ?
C12B C11B 1.534(7) . ?
C12B H12E 0.9900 . ?
C12B H12F 0.9900 . ?
C11B C10B 1.543(7) . ?
C11B H11E 0.9900 . ?
C11B H11F 0.9900 . ?
C10B C9B 1.499(7) . ?
C10B H10D 0.9900 . ?
C10B H10E 0.9900 . ?
C9B H9BA 0.9900 . ?
C9B H9BB 0.9900 . ?
C13A N2A 1.473(4) . ?
C13A C12A 1.533(5) . ?
C13A H13D 0.9900 . ?
C13A H13E 0.9900 . ?
C12A C11A 1.521(6) . ?
C12A H12G 0.9900 . ?
C12A H12H 0.9900 . ?
C11A C10A 1.524(5) . ?
C11A H11G 0.9900 . ?
C11A H11H 0.9900 . ?
C10A C9A 1.522(5) . ?
C10A H10F 0.9900 . ?
C10A H10G 0.9900 . ?
C9A N2A 1.468(4) . ?
C9A H9AA 0.9900 . ?
C9A H9AB 0.9900 . ?
N2A C3A 1.368(4) . ?
C3A C2A 1.409(5) . ?
C3A C1A 1.450(4) 2_757 ?
C2A C1A 1.379(5) . ?
C2A H2AA 0.9500 . ?
C1A N1A 1.400(4) . ?
C1A C3A 1.450(4) 2_757 ?
N1A C8A 1.474(4) . ?
N1A C4A 1.477(4) . ?
C4A C5A 1.523(5) . ?
C4A H4AA 0.9900 . ?
C4A H4AB 0.9900 . ?
C5A C6A 1.533(5) . ?
C5A H5AA 0.9900 . ?
C5A H5AB 0.9900 . ?
C6A C7A 1.518(5) . ?
C6A H6AA 0.9900 . ?
C6A H6AB 0.9900 . ?
C7A C8A 1.526(5) . ?
C7A H7AA 0.9900 . ?
C7A H7AB 0.9900 . ?
C8A H8AA 0.9900 . ?
C8A H8AB 0.9900 . ?

loop_
_geom_torsion_atom_site_label_1
_geom_torsion_atom_site_label_2
_geom_torsion_atom_site_label_3
_geom_torsion_atom_site_label_4
_geom_torsion
_geom_torsion_site_symmetry_1
_geom_torsion_site_symmetry_2
_geom_torsion_site_symmetry_3
_geom_torsion_site_symmetry_4
_geom_torsion_publ_flag
C125 B1 C101 C102 -12.9(4) . . . . ?
C117 B1 C101 C102 110.5(3) . . . . ?
C109 B1 C101 C102 -132.1(3) . . . . ?
C125 B1 C101 C108 167.4(3) . . . . ?
C117 B1 C101 C108 -69.2(3) . . . . ?
C109 B1 C101 C108 48.2(3) . . . . ?
C108 C101 C102 C103 0.3(4) . . . . ?
B1 C101 C102 C103 -179.5(3) . . . . ?
C101 C102 C103 C105 0.2(5) . . . . ?
C101 C102 C103 C104 -178.9(4) . . . . ?
C105 C103 C104 F2 120.6(4) . . . . ?
C102 C103 C104 F2 -60.3(5) . . . . ?
C105 C103 C104 F1 -6.7(7) . . . . ?
C102 C103 C104 F1 172.5(5) . . . . ?
C105 C103 C104 F3 -121.5(4) . . . . ?
C102 C103 C104 F3 57.6(6) . . . . ?
C102 C103 C105 C106 0.1(5) . . . . ?
C104 C103 C105 C106 179.3(4) . . . . ?
C103 C105 C106 C108 -1.0(5) . . . . ?
C103 C105 C106 C107 178.5(3) . . . . ?
C105 C106 C107 F6' -7.9(12) . . . . ?
C108 C106 C107 F6' 171.6(11) . . . . ?
C105 C106 C107 F4' -134.5(11) . . . . ?
C108 C106 C107 F4' 45.0(12) . . . . ?
C105 C106 C107 F4 55.7(5) . . . . ?
C108 C106 C107 F4 -124.8(4) . . . . ?
C105 C106 C107 F6 -177.2(4) . . . . ?
C108 C106 C107 F6 2.3(5) . . . . ?
C105 C106 C107 F5 -61.0(5) . . . . ?
C108 C106 C107 F5 118.5(4) . . . . ?
C105 C106 C107 F5' 110.6(7) . . . . ?
C108 C106 C107 F5' -69.9(8) . . . . ?
C105 C106 C108 C101 1.5(5) . . . . ?
C107 C106 C108 C101 -177.9(3) . . . . ?
C102 C101 C108 C106 -1.1(4) . . . . ?
B1 C101 C108 C106 178.6(3) . . . . ?
C125 B1 C109 C110 -102.7(3) . . . . ?
C117 B1 C109 C110 136.9(3) . . . . ?
C101 B1 C109 C110 15.6(4) . . . . ?
C125 B1 C109 C116 74.2(3) . . . . ?
C117 B1 C109 C116 -46.2(3) . . . . ?
C101 B1 C109 C116 -167.5(2) . . . . ?
C116 C109 C110 C111 2.8(4) . . . . ?
B1 C109 C110 C111 179.8(3) . . . . ?
C109 C110 C111 C113 -1.4(5) . . . . ?
C109 C110 C111 C112 -179.6(3) . . . . ?
C113 C111 C112 F9' -84.3(12) . . . . ?
C110 C111 C112 F9' 93.9(12) . . . . ?
C113 C111 C112 F8 -5.4(12) . . . . ?
C110 C111 C112 F8 172.9(11) . . . . ?
C113 C111 C112 F8' 147.7(9) . . . . ?
C110 C111 C112 F8' -34.1(10) . . . . ?
C113 C111 C112 F9 125.4(10) . . . . ?
C110 C111 C112 F9 -56.4(10) . . . . ?
C113 C111 C112 F7 -120.0(8) . . . . ?
C110 C111 C112 F7 58.2(8) . . . . ?
C113 C111 C112 F7' 33.1(8) . . . . ?
C110 C111 C112 F7' -148.6(8) . . . . ?
C110 C111 C113 C114 -0.7(5) . . . . ?
C112 C111 C113 C114 177.5(3) . . . . ?
C111 C113 C114 C116 1.3(4) . . . . ?
C111 C113 C114 C115 -178.3(3) . . . . ?
C113 C114 C115 F10 120.7(3) . . . . ?
C116 C114 C115 F10 -58.8(4) . . . . ?
C113 C114 C115 F11 -0.4(5) . . . . ?
C116 C114 C115 F11 -179.9(3) . . . . ?
C113 C114 C115 F12 -120.7(3) . . . . ?
C116 C114 C115 F12 59.7(4) . . . . ?
C113 C114 C116 C109 0.3(5) . . . . ?
C115 C114 C116 C109 179.8(3) . . . . ?
C110 C109 C116 C114 -2.2(4) . . . . ?
B1 C109 C116 C114 -179.4(3) . . . . ?
C125 B1 C117 C118 149.8(3) . . . . ?
C101 B1 C117 C118 29.1(4) . . . . ?
C109 B1 C117 C118 -92.1(3) . . . . ?
C125 B1 C117 C124 -40.2(4) . . . . ?
C101 B1 C117 C124 -160.8(3) . . . . ?
C109 B1 C117 C124 78.0(3) . . . . ?
C124 C117 C118 C119 -3.9(4) . . . . ?
B1 C117 C118 C119 166.7(3) . . . . ?
C117 C118 C119 C121 0.4(5) . . . . ?
C117 C118 C119 C120 -176.4(3) . . . . ?
C121 C119 C120 F13' -69.2(12) . . . . ?
C118 C119 C120 F13' 107.7(11) . . . . ?
C121 C119 C120 F13 123.4(5) . . . . ?
C118 C119 C120 F13 -59.7(6) . . . . ?
C121 C119 C120 F14 -7.3(6) . . . . ?
C118 C119 C120 F14 169.7(4) . . . . ?
C121 C119 C120 F15 -115.7(4) . . . . ?
C118 C119 C120 F15 61.3(5) . . . . ?
C121 C119 C120 F14' 152.1(6) . . . . ?
C118 C119 C120 F14' -31.0(7) . . . . ?
C121 C119 C120 F15' 60.2(6) . . . . ?
C118 C119 C120 F15' -122.9(5) . . . . ?
C118 C119 C121 C122 2.4(5) . . . . ?
C120 C119 C121 C122 179.3(3) . . . . ?
C119 C121 C122 C124 -1.5(5) . . . . ?
C119 C121 C122 C123 -179.8(3) . . . . ?
C121 C122 C123 F17 165.8(3) . . . . ?
C124 C122 C123 F17 -12.5(5) . . . . ?
C121 C122 C123 F18 44.1(4) . . . . ?
C124 C122 C123 F18 -134.2(3) . . . . ?
C121 C122 C123 F16 -73.4(4) . . . . ?
C124 C122 C123 F16 108.3(4) . . . . ?
C121 C122 C124 C117 -2.2(5) . . . . ?
C123 C122 C124 C117 176.0(3) . . . . ?
C118 C117 C124 C122 4.8(4) . . . . ?
B1 C117 C124 C122 -166.1(3) . . . . ?
C117 B1 C125 C126 153.0(2) . . . . ?
C101 B1 C125 C126 -83.8(3) . . . . ?
C109 B1 C125 C126 37.0(3) . . . . ?
C117 B1 C125 C132 -35.4(3) . . . . ?
C101 B1 C125 C132 87.8(3) . . . . ?
C109 B1 C125 C132 -151.3(2) . . . . ?
C132 C125 C126 C127 -0.9(4) . . . . ?
B1 C125 C126 C127 171.2(2) . . . . ?
C125 C126 C127 C129 1.4(4) . . . . ?
C125 C126 C127 C128 -176.7(3) . . . . ?
C126 C127 C128 F22 109.5(3) . . . . ?
C129 C127 C128 F22 -68.7(4) . . . . ?
C126 C127 C128 F23 -10.9(4) . . . . ?
C129 C127 C128 F23 171.0(3) . . . . ?
C126 C127 C128 F24 -131.1(3) . . . . ?
C129 C127 C128 F24 50.8(4) . . . . ?
C126 C127 C129 C130 -0.9(4) . . . . ?
C128 C127 C129 C130 177.2(3) . . . . ?
C127 C129 C130 C132 0.2(4) . . . . ?
C127 C129 C130 C131 -176.7(3) . . . . ?
C129 C130 C131 F20 -20.6(4) . . . . ?
C132 C130 C131 F20 162.5(3) . . . . ?
C129 C130 C131 F21 -141.3(3) . . . . ?
C132 C130 C131 F21 41.8(4) . . . . ?
C129 C130 C131 F19 100.7(3) . . . . ?
C132 C130 C131 F19 -76.2(4) . . . . ?
C129 C130 C132 C125 0.2(4) . . . . ?
C131 C130 C132 C125 177.1(3) . . . . ?
C126 C125 C132 C130 0.1(4) . . . . ?
B1 C125 C132 C130 -171.9(2) . . . . ?
N1B C8B C7B C6B 57.4(4) . . . . ?
C8B C7B C6B C5B -55.0(5) . . . . ?
C7B C6B C5B C4B 54.0(5) . . . . ?
C6B C5B C4B N1B -56.1(5) . . . . ?
C7B C8B N1B C1B 161.9(3) . . . . ?
C7B C8B N1B C4B -59.4(4) . . . . ?
C5B C4B N1B C1B -162.2(3) . . . . ?
C5B C4B N1B C8B 59.0(4) . . . . ?
C8B N1B C1B C2B 17.8(5) . . . . ?
C4B N1B C1B C2B -118.6(4) . . . . ?
C8B N1B C1B C3B -164.0(3) . . . 2_666 ?
C4B N1B C1B C3B 59.7(5) . . . 2_666 ?
N1B C1B C2B C3B 174.3(3) . . . . ?
C3B C1B C2B C3B -4.0(6) 2_666 . . . ?
C1B C2B C3B N2B -176.3(4) . . . . ?
C1B C2B C3B C1B 4.0(6) . . . 2_666 ?
C2B C3B N2B C9B -17.3(6) . . . . ?
C1B C3B N2B C9B 162.3(4) 2_666 . . . ?
C2B C3B N2B C13B 137.8(4) . . . . ?
C1B C3B N2B C13B -42.6(5) 2_666 . . . ?
C3B N2B C13B C12B -96.5(4) . . . . ?
C9B N2B C13B C12B 60.4(4) . . . . ?
N2B C13B C12B C11B -57.9(5) . . . . ?
C13B C12B C11B C10B 55.5(5) . . . . ?
C12B C11B C10B C9B -54.0(6) . . . . ?
C3B N2B C9B C10B 95.9(4) . . . . ?
C13B N2B C9B C10B -61.5(4) . . . . ?
C11B C10B C9B N2B 57.1(5) . . . . ?
N2A C13A C12A C11A 55.3(4) . . . . ?
C13A C12A C11A C10A -53.9(4) . . . . ?
C12A C11A C10A C9A 54.9(5) . . . . ?
C11A C10A C9A N2A -55.4(4) . . . . ?
C10A C9A N2A C3A -105.0(4) . . . . ?
C10A C9A N2A C13A 56.7(4) . . . . ?
C12A C13A N2A C3A 104.6(4) . . . . ?
C12A C13A N2A C9A -57.6(4) . . . . ?
C9A N2A C3A C2A 137.9(3) . . . . ?
C13A N2A C3A C2A -22.3(5) . . . . ?
C9A N2A C3A C1A -40.4(5) . . . 2_757 ?
C13A N2A C3A C1A 159.4(3) . . . 2_757 ?
N2A C3A C2A C1A -174.1(3) . . . . ?
C1A C3A C2A C1A 4.3(5) 2_757 . . . ?
C3A C2A C1A N1A 172.9(3) . . . . ?
C3A C2A C1A C3A -4.3(5) . . . 2_757 ?
C2A C1A N1A C8A 15.7(4) . . . . ?
C3A C1A N1A C8A -167.2(3) 2_757 . . . ?
C2A C1A N1A C4A -120.1(3) . . . . ?
C3A C1A N1A C4A 57.0(4) 2_757 . . . ?
C1A N1A C4A C5A -164.2(3) . . . . ?
C8A N1A C4A C5A 57.8(4) . . . . ?
N1A C4A C5A C6A -55.3(4) . . . . ?
C4A C5A C6A C7A 53.7(4) . . . . ?
C5A C6A C7A C8A -54.9(4) . . . . ?
C1A N1A C8A C7A 163.9(3) . . . . ?
C4A N1A C8A C7A -58.2(4) . . . . ?
C6A C7A C8A N1A 57.2(4) . . . . ?
